data_2240148
loop_
_publ_author_name
'Wang, Chun-Xiang'
'Li, Zhi-Feng'

_publ_section_title
;
 Crystal structure of
 <i>catena</i>-poly[[diaqua(4,5-diazafluoren-9-one-\k^2^<i>N</i>,<i>N</i>')cadmium]-\m-2-hydroxy-5-sulfonatobenzoato-\k^3^<i>O</i>^1^,<i>O</i>^1'^:<i>O</i>^5^]
;
_journal_issue 11
_journal_name_full 'Acta Crystallographica Section E'
_journal_page_first m387
_journal_page_last m388
_journal_paper_doi 10.1107/S1600536814023472
_journal_volume 70
_journal_year 2014
_chemical_formula_iupac '[Cd (C7 H4 O6 S) (C11 H6 N2 O) (H2 O)2]'
_chemical_formula_moiety 'C18 H14 Cd N2 O9 S'
_chemical_formula_sum 'C18 H14 Cd N2 O9 S'
_chemical_formula_weight 546.77
_chemical_name_systematic
<i>catena</i>-Poly[[diaqua(4,5-diazafluoren-9-one-\k^2^<i>N</i>,<i>N</i>')cadmium]-\m-2-hydroxy-5-sulfonatobenzoato-\k^3^<i>O</i>^1^,<i>O</i>^1'^:<i>O</i>^5^]
_space_group_IT_number 4
_symmetry_cell_setting monoclinic
_symmetry_space_group_name_Hall 'P 2yb'
_symmetry_space_group_name_H-M 'P 1 21 1'
_atom_sites_solution_hydrogens geom
_atom_sites_solution_primary direct
_atom_sites_solution_secondary difmap
_audit_creation_method SHELXL-97
_cell_angle_alpha 90.00
_cell_angle_beta 98.1550(10)
_cell_angle_gamma 90.00
_cell_formula_units_Z 2
_cell_length_a 7.6233(6)
_cell_length_b 12.8461(10)
_cell_length_c 9.4625(7)
_cell_measurement_reflns_used 387
_cell_measurement_temperature 296(2)
_cell_measurement_theta_max 27.5
_cell_measurement_theta_min 2.1
_cell_volume 917.29(12)
_computing_cell_refinement
;
SAINT (Bruker, 2004)
;
_computing_data_collection
;
APEX2 (Bruker, 2004)
;
_computing_data_reduction
;
SAINT (Bruker, 2004)
;
_computing_molecular_graphics
;
SHELXTL (Sheldrick, 2008)
;
_computing_publication_material
;
SHELXTL (Sheldrick, 2008)
;
_computing_structure_refinement
;
SHELXL97 (Sheldrick, 2008)
;
_computing_structure_solution
;
SHELXS97 (Sheldrick, 2008)
;
_diffrn_ambient_temperature 296(2)
_diffrn_measured_fraction_theta_full 0.982
_diffrn_measured_fraction_theta_max 0.982
_diffrn_measurement_device_type 'Bruker SMART APEXII CCD area-detector'
_diffrn_measurement_method '\f and \w scans'
_diffrn_radiation_monochromator graphite
_diffrn_radiation_source 'fine-focus sealed tube'
_diffrn_radiation_type MoK\a
_diffrn_radiation_wavelength 0.71073
_diffrn_reflns_av_R_equivalents 0.0096
_diffrn_reflns_av_sigmaI/netI 0.0250
_diffrn_reflns_limit_h_max 8
_diffrn_reflns_limit_h_min -9
_diffrn_reflns_limit_k_max 16
_diffrn_reflns_limit_k_min -16
_diffrn_reflns_limit_l_max 11
_diffrn_reflns_limit_l_min -9
_diffrn_reflns_number 5158
_diffrn_reflns_theta_full 26.65
_diffrn_reflns_theta_max 26.65
_diffrn_reflns_theta_min 2.17
_exptl_absorpt_coefficient_mu 1.365
_exptl_absorpt_correction_T_max 0.823
_exptl_absorpt_correction_T_min 0.677
_exptl_absorpt_correction_type multi-scan
_exptl_absorpt_process_details
;
(SADABS; Sheldrick, 2003)
;
_exptl_crystal_colour Yellow
_exptl_crystal_density_diffrn 1.980
_exptl_crystal_density_method 'not measured'
_exptl_crystal_description Plate
_exptl_crystal_F_000 544
_exptl_crystal_size_max 0.349
_exptl_crystal_size_mid 0.324
_exptl_crystal_size_min 0.195
_refine_diff_density_max 0.320
_refine_diff_density_min -0.229
_refine_ls_abs_structure_details
;
Flack (1983), 1559 Friedel pairs
;
_refine_ls_abs_structure_Flack 0.040(13)
_refine_ls_extinction_coef 0.0055(5)
_refine_ls_extinction_expression Fc^*^=kFc[1+0.001xFc^2^\l^3^/sin(2\q)]^-1/4^
_refine_ls_extinction_method
;
SHELXL97 (Sheldrick, 2008)
;
_refine_ls_goodness_of_fit_ref 1.020
_refine_ls_hydrogen_treatment constr
_refine_ls_matrix_type full
_refine_ls_number_parameters 281
_refine_ls_number_reflns 3545
_refine_ls_number_restraints 1
_refine_ls_restrained_S_all 1.020
_refine_ls_R_factor_all 0.0151
_refine_ls_R_factor_gt 0.0148
_refine_ls_shift/su_max 0.010
_refine_ls_shift/su_mean 0.002
_refine_ls_structure_factor_coef Fsqd
_refine_ls_weighting_details 'calc w=1/[\s^2^(Fo^2^)+(0.0198P)^2^+0.0000P] where P=(Fo^2^+2Fc^2^)/3'
_refine_ls_weighting_scheme calc
_refine_ls_wR_factor_gt 0.0373
_refine_ls_wR_factor_ref 0.0374
_reflns_number_gt 3469
_reflns_number_total 3545
_reflns_threshold_expression I>2sigma(I)
_cod_data_source_file im2455sup1.cf
_cod_data_source_block I
_cod_original_sg_symbol_H-M 'P 21'
_cod_database_code 2240148
_cod_database_fobs_code 2240148

loop_
_symmetry_equiv_pos_as_xyz
'x, y, z'
'-x, y+1/2, -z'

loop_
_atom_site_type_symbol
_atom_site_label
_atom_site_fract_x
_atom_site_fract_y
_atom_site_fract_z
_atom_site_U_iso_or_equiv
_atom_site_adp_type
_atom_site_calc_flag
_atom_site_refinement_flags
_atom_site_occupancy
_atom_site_symmetry_multiplicity
C C1 0.7119(3) 0.11149(18) 0.4387(2) 0.0325(5) Uani d . 1 1
H H1 0.6659 0.0842 0.5167 0.039 Uiso calc R 1 1
C C2 0.7228(3) 0.04706(19) 0.3233(3) 0.0369(5) Uani d . 1 1
H H2 0.6851 -0.0217 0.3254 0.044 Uiso calc R 1 1
C C3 0.7902(3) 0.08485(19) 0.2036(3) 0.0377(5) Uani d . 1 1
H H3 0.7993 0.0427 0.1251 0.045 Uiso calc R 1 1
C C4 0.8423(3) 0.18736(18) 0.2071(2) 0.0305(5) Uani d . 1 1
C C5 0.9171(3) 0.2583(2) 0.1039(3) 0.0349(5) Uani d . 1 1
C C6 0.9390(2) 0.3622(3) 0.17581(19) 0.0327(4) Uani d . 1 1
C C7 1.0001(3) 0.4579(2) 0.1391(3) 0.0412(6) Uani d . 1 1
H H7 1.0365 0.4693 0.0506 0.049 Uiso calc R 1 1
C C8 1.0049(3) 0.5374(2) 0.2407(3) 0.0434(6) Uani d . 1 1
H H8 1.0489 0.6026 0.2215 0.052 Uiso calc R 1 1
C C9 0.9445(3) 0.51923(17) 0.3698(3) 0.0355(5) Uani d . 1 1
H H9 0.9428 0.5746 0.4329 0.043 Uiso calc R 1 1
C C10 0.8864(2) 0.3516(2) 0.3100(2) 0.0280(4) Uani d . 1 1
C C11 0.8275(3) 0.24562(16) 0.3282(2) 0.0282(4) Uani d . 1 1
C C12 0.4313(3) 0.19306(15) 0.9233(2) 0.0248(4) Uani d . 1 1
C C13 0.3771(3) 0.11221(16) 1.0031(2) 0.0261(4) Uani d . 1 1
H H13 0.3678 0.0454 0.9650 0.031 Uiso calc R 1 1
C C14 0.3361(3) 0.12964(15) 1.1403(2) 0.0241(4) Uani d . 1 1
C C15 0.3489(3) 0.23148(16) 1.1954(2) 0.0262(4) Uani d . 1 1
C C16 0.4067(3) 0.31269(17) 1.1150(2) 0.0308(5) Uani d . 1 1
H H16 0.4169 0.3797 1.1525 0.037 Uiso calc R 1 1
C C17 0.4488(3) 0.29364(16) 0.9797(2) 0.0291(5) Uani d . 1 1
H H17 0.4885 0.3475 0.9267 0.035 Uiso calc R 1 1
C C18 0.2836(3) 0.04158(16) 1.2294(2) 0.0277(4) Uani d . 1 1
Cd Cd1 0.760273(16) 0.360333(13) 0.613628(12) 0.02682(5) Uani d . 1 1
N N1 0.7645(2) 0.21201(14) 0.44437(19) 0.0281(4) Uani d . 1 1
N N2 0.8881(2) 0.42577(14) 0.4086(2) 0.0301(4) Uani d . 1 1
O O1 0.9547(2) 0.23396(15) -0.01156(18) 0.0460(4) Uani d . 1 1
O O2 0.2854(2) -0.04920(12) 1.18426(18) 0.0392(4) Uani d . 1 1
O O3 0.2427(2) 0.06334(13) 1.35128(17) 0.0377(4) Uani d . 1 1
O O4 0.3065(2) 0.25331(12) 1.32612(16) 0.0344(4) Uani d . 1 1
H H4 0.2813 0.1972 1.3664 0.052 Uiso d . 1 1
O O5 0.3267(2) 0.22249(15) 0.65477(18) 0.0418(4) Uani d . 1 1
O O6 0.4806(2) 0.06102(12) 0.72661(17) 0.0394(4) Uani d . 1 1
O O7 0.6409(2) 0.22356(13) 0.73467(17) 0.0359(4) Uani d . 1 1
O O8 0.4984(2) 0.40770(12) 0.48081(17) 0.0338(3) Uani d . 1 1
O O9 1.0370(2) 0.32540(13) 0.73495(18) 0.0411(4) Uani d . 1 1
S S1 0.47242(7) 0.17302(4) 0.74579(5) 0.02593(11) Uani d . 1 1
H H8B 0.4229 0.3687 0.4315 0.039 Uiso d . 1 1
H H8A 0.5159 0.4564 0.4233 0.039 Uiso d . 1 1
H H9B 1.0268 0.3091 0.8205 0.039 Uiso d . 1 1
H H9A 1.1283 0.3117 0.6959 0.039 Uiso d . 1 1

loop_
_atom_site_aniso_label
_atom_site_aniso_U_11
_atom_site_aniso_U_22
_atom_site_aniso_U_33
_atom_site_aniso_U_12
_atom_site_aniso_U_13
_atom_site_aniso_U_23
C1 0.0372(12) 0.0294(11) 0.0329(12) 0.0010(9) 0.0118(9) 0.0016(9)
C2 0.0391(13) 0.0270(11) 0.0451(15) -0.0021(9) 0.0082(10) -0.0056(11)
C3 0.0377(12) 0.0425(13) 0.0347(13) 0.0024(10) 0.0114(10) -0.0125(10)
C4 0.0337(11) 0.0356(12) 0.0240(11) 0.0049(9) 0.0107(9) -0.0025(9)
C5 0.0299(13) 0.0481(14) 0.0279(13) 0.0057(10) 0.0082(10) 0.0006(10)
C6 0.0330(9) 0.0392(10) 0.0272(9) 0.0066(15) 0.0087(7) 0.0022(14)
C7 0.0398(14) 0.0481(15) 0.0389(15) 0.0024(12) 0.0163(11) 0.0146(11)
C8 0.0424(13) 0.0349(13) 0.0545(16) -0.0024(10) 0.0125(11) 0.0125(11)
C9 0.0366(12) 0.0270(11) 0.0434(14) 0.0001(9) 0.0071(10) 0.0021(10)
C10 0.0302(9) 0.0285(11) 0.0262(9) 0.0045(11) 0.0072(7) 0.0026(11)
C11 0.0319(11) 0.0293(11) 0.0241(11) 0.0025(8) 0.0067(9) -0.0001(9)
C12 0.0305(10) 0.0242(10) 0.0207(10) -0.0005(8) 0.0074(8) -0.0005(8)
C13 0.0307(10) 0.0236(9) 0.0240(10) -0.0010(8) 0.0036(8) 0.0008(8)
C14 0.0245(10) 0.0249(10) 0.0228(10) -0.0005(7) 0.0031(8) 0.0026(8)
C15 0.0296(10) 0.0283(10) 0.0207(10) 0.0004(8) 0.0029(8) -0.0002(8)
C16 0.0447(12) 0.0220(9) 0.0269(11) -0.0046(9) 0.0090(9) -0.0044(9)
C17 0.0397(12) 0.0227(10) 0.0256(11) -0.0037(8) 0.0071(9) 0.0032(8)
C18 0.0285(11) 0.0284(11) 0.0266(11) 0.0005(9) 0.0053(8) 0.0068(9)
Cd1 0.03529(8) 0.02431(7) 0.02215(7) 0.00261(8) 0.00855(5) -0.00201(7)
N1 0.0358(10) 0.0268(9) 0.0236(9) -0.0001(7) 0.0108(7) 0.0002(7)
N2 0.0338(10) 0.0278(9) 0.0300(10) 0.0024(7) 0.0088(8) 0.0016(7)
O1 0.0552(11) 0.0605(11) 0.0258(9) 0.0062(9) 0.0179(8) -0.0043(8)
O2 0.0571(11) 0.0267(8) 0.0356(10) -0.0041(7) 0.0131(8) 0.0045(7)
O3 0.0517(10) 0.0372(9) 0.0275(8) -0.0024(7) 0.0170(7) 0.0068(7)
O4 0.0516(10) 0.0311(8) 0.0230(8) -0.0039(7) 0.0136(7) -0.0024(6)
O5 0.0477(10) 0.0529(11) 0.0247(9) 0.0116(9) 0.0054(7) 0.0019(8)
O6 0.0644(11) 0.0250(8) 0.0316(9) -0.0041(7) 0.0169(8) -0.0068(6)
O7 0.0396(9) 0.0381(9) 0.0330(9) -0.0065(7) 0.0155(7) -0.0005(7)
O8 0.0406(8) 0.0270(7) 0.0325(9) -0.0018(7) 0.0012(7) 0.0018(7)
O9 0.0377(9) 0.0494(11) 0.0376(9) 0.0065(7) 0.0103(7) 0.0094(7)
S1 0.0351(3) 0.0234(2) 0.0208(2) -0.0010(2) 0.0093(2) -0.00040(19)

loop_
_atom_type_symbol
_atom_type_description
_atom_type_scat_dispersion_real
_atom_type_scat_dispersion_imag
_atom_type_scat_source
C C 0.0033 0.0016 'International Tables Vol C Tables 4.2.6.8 and 6.1.1.4'
H H 0.0000 0.0000 'International Tables Vol C Tables 4.2.6.8 and 6.1.1.4'
N N 0.0061 0.0033 'International Tables Vol C Tables 4.2.6.8 and 6.1.1.4'
O O 0.0106 0.0060 'International Tables Vol C Tables 4.2.6.8 and 6.1.1.4'
S S 0.1246 0.1234 'International Tables Vol C Tables 4.2.6.8 and 6.1.1.4'
Cd Cd -0.8075 1.2024 'International Tables Vol C Tables 4.2.6.8 and 6.1.1.4'

loop_
_geom_angle_atom_site_label_1
_geom_angle_atom_site_label_2
_geom_angle_atom_site_label_3
_geom_angle_site_symmetry_1
_geom_angle_site_symmetry_3
_geom_angle
N1 C1 C2 . . 123.6(2)
N1 C1 H1 . . 118.2
C2 C1 H1 . . 118.2
C1 C2 C3 . . 120.2(2)
C1 C2 H2 . . 119.9
C3 C2 H2 . . 119.9
C4 C3 C2 . . 116.9(2)
C4 C3 H3 . . 121.6
C2 C3 H3 . . 121.6
C3 C4 C11 . . 118.7(2)
C3 C4 C5 . . 134.4(2)
C11 C4 C5 . . 107.0(2)
O1 C5 C6 . . 128.0(2)
O1 C5 C4 . . 126.1(2)
C6 C5 C4 . . 105.86(19)
C7 C6 C10 . . 118.0(3)
C7 C6 C5 . . 134.6(2)
C10 C6 C5 . . 107.4(2)
C6 C7 C8 . . 117.1(2)
C6 C7 H7 . . 121.5
C8 C7 H7 . . 121.5
C9 C8 C7 . . 120.2(2)
C9 C8 H8 . . 119.9
C7 C8 H8 . . 119.9
N2 C9 C8 . . 123.4(2)
N2 C9 H9 . . 118.3
C8 C9 H9 . . 118.3
N2 C10 C6 . . 126.4(3)
N2 C10 C11 . . 124.04(19)
C6 C10 C11 . . 109.5(2)
N1 C11 C4 . . 126.0(2)
N1 C11 C10 . . 123.74(19)
C4 C11 C10 . . 110.22(19)
C13 C12 C17 . . 120.43(19)
C13 C12 S1 . . 121.07(15)
C17 C12 S1 . . 118.46(16)
C12 C13 C14 . . 120.76(19)
C12 C13 H13 . . 119.6
C14 C13 H13 . . 119.6
C13 C14 C15 . . 118.78(18)
C13 C14 C18 . . 121.01(18)
C15 C14 C18 . . 120.19(18)
O4 C15 C16 . . 118.54(19)
O4 C15 C14 . . 121.31(19)
C16 C15 C14 . . 120.15(19)
C17 C16 C15 . . 120.2(2)
C17 C16 H16 . . 119.9
C15 C16 H16 . . 119.9
C16 C17 C12 . . 119.62(19)
C16 C17 H17 . . 120.2
C12 C17 H17 . . 120.2
O2 C18 O3 . . 122.4(2)
O2 C18 C14 . . 119.85(19)
O3 C18 C14 . . 117.73(19)
O8 Cd1 O9 . . 174.22(6)
O8 Cd1 O2 . 2_657 95.69(6)
O9 Cd1 O2 . 2_657 85.41(6)
O8 Cd1 O7 . . 95.66(6)
O9 Cd1 O7 . . 90.12(6)
O2 Cd1 O7 2_657 . 81.84(6)
O8 Cd1 N2 . . 83.53(6)
O9 Cd1 N2 . . 91.30(6)
O2 Cd1 N2 2_657 . 127.58(6)
O7 Cd1 N2 . . 150.56(6)
O8 Cd1 N1 . . 86.57(6)
O9 Cd1 N1 . . 94.42(6)
O2 Cd1 N1 2_657 . 159.30(6)
O7 Cd1 N1 . . 77.46(6)
N2 Cd1 N1 . . 73.11(6)
O8 Cd1 O3 . 2_657 77.46(5)
O9 Cd1 O3 . 2_657 98.87(6)
O2 Cd1 O3 2_657 2_657 52.44(5)
O7 Cd1 O3 . 2_657 132.00(5)
N2 Cd1 O3 . 2_657 76.72(5)
N1 Cd1 O3 . 2_657 147.20(5)
C11 N1 C1 . . 114.62(19)
C11 N1 Cd1 . . 108.76(13)
C1 N1 Cd1 . . 136.50(16)
C10 N2 C9 . . 114.8(2)
C10 N2 Cd1 . . 110.21(14)
C9 N2 Cd1 . . 134.77(16)
C18 O2 Cd1 . 2_647 100.22(14)
C18 O3 Cd1 . 2_647 84.48(13)
C15 O4 H4 . . 109.5
S1 O7 Cd1 . . 140.81(11)
Cd1 O8 H8B . . 128.0
Cd1 O8 H8A . . 110.0
H8B O8 H8A . . 103.7
Cd1 O9 H9B . . 108.8
Cd1 O9 H9A . . 124.9
H9B O9 H9A . . 123.6
O5 S1 O6 . . 113.71(11)
O5 S1 O7 . . 111.74(11)
O6 S1 O7 . . 112.26(10)
O5 S1 C12 . . 106.01(10)
O6 S1 C12 . . 106.20(9)
O7 S1 C12 . . 106.27(10)

loop_
_geom_bond_atom_site_label_1
_geom_bond_atom_site_label_2
_geom_bond_site_symmetry_2
_geom_bond_distance
C1 N1 . 1.351(3)
C1 C2 . 1.382(3)
C1 H1 . 0.9300
C2 C3 . 1.395(4)
C2 H2 . 0.9300
C3 C4 . 1.375(3)
C3 H3 . 0.9300
C4 C11 . 1.386(3)
C4 C5 . 1.506(3)
C5 O1 . 1.209(3)
C5 C6 . 1.497(4)
C6 C7 . 1.376(4)
C6 C10 . 1.391(3)
C7 C8 . 1.399(4)
C7 H7 . 0.9300
C8 C9 . 1.385(4)
C8 H8 . 0.9300
C9 N2 . 1.344(3)
C9 H9 . 0.9300
C10 N2 . 1.333(3)
C10 C11 . 1.452(3)
C11 N1 . 1.333(3)
C12 C13 . 1.381(3)
C12 C17 . 1.397(3)
C12 S1 . 1.771(2)
C13 C14 . 1.395(3)
C13 H13 . 0.9300
C14 C15 . 1.407(3)
C14 C18 . 1.499(3)
C15 O4 . 1.351(3)
C15 C16 . 1.399(3)
C16 C17 . 1.385(3)
C16 H16 . 0.9300
C17 H17 . 0.9300
C18 O2 . 1.243(3)
C18 O3 . 1.268(3)
Cd1 O8 . 2.2857(16)
Cd1 O9 . 2.2984(16)
Cd1 O2 2_657 2.3061(16)
Cd1 O7 . 2.3501(16)
Cd1 N2 . 2.4404(19)
Cd1 N1 . 2.4922(18)
Cd1 O3 2_657 2.6294(17)
O2 Cd1 2_647 2.3061(16)
O3 Cd1 2_647 2.6294(17)
O4 H4 . 0.8504
O5 S1 . 1.4518(18)
O6 S1 . 1.4527(16)
O7 S1 . 1.4561(17)
O8 H8B . 0.8500
O8 H8A . 0.8519
O9 H9B . 0.8507
O9 H9A . 0.8510

loop_
_geom_hbond_atom_site_label_D
_geom_hbond_atom_site_label_H
_geom_hbond_atom_site_label_A
_geom_hbond_site_symmetry_A
_geom_hbond_distance_DH
_geom_hbond_distance_HA
_geom_hbond_distance_DA
_geom_hbond_angle_DHA
_geom_hbond_publ_flag
O8 H8A O6 2_656 0.85 1.96 2.801(3) 171 yes
O8 H8B O4 1_554 0.85 1.93 2.758(3) 164 yes
O9 H9A O5 1_655 0.85 1.98 2.771(3) 154 yes
O9 H9B O1 1_556 0.85 2.00 2.820(3) 161 yes
